data_7225906
loop_
_publ_author_name
'Qi, L.'
'Gundersen, L.-L.'
'Chamgordani, E. J.'
'G\"orbitz, C. H.'

_publ_section_title
;
 Watson--Crick base pairing in 9-methyladenine and
 ethylene-9,9&#x2032;-diadenine structures with close to 70% solvent
 content
;
_journal_issue 34
_journal_name_full CrystEngComm
_journal_page_first 6352
_journal_paper_doi 10.1039/C6CE01159D
_journal_volume 18
_journal_year 2016
_chemical_formula_moiety 'C12 H12 N10, 4(C3 H2 F6 O)'
_chemical_formula_sum 'C24 H20 F24 N10 O4'
_chemical_formula_weight 968.5
_chemical_name_common ethylene-9,9'-diadenine
_chemical_name_systematic '9,9'-(1,2-ethanediyl)bis-9H-purin-6-amine tetra-1,1,1,3,3,3-hexafluoro-2-propanol solvate'
_space_group_crystal_system triclinic
_space_group_IT_number 2
_space_group_name_Hall '-P 1'
_space_group_name_H-M_alt 'P -1'
_symmetry_space_group_name_Hall '-P 1'
_symmetry_space_group_name_H-M 'P -1'
_atom_sites_solution_hydrogens difmap
_audit_creation_method SHELXL-2014/7
_audit_update_record
;
2016-05-18 deposited with the CCDC.
2016-07-11 downloaded from the CCDC.
;
_cell_angle_alpha 86.613(2)
_cell_angle_beta 87.488(2)
_cell_angle_gamma 71.906(2)
_cell_formula_units_Z 1
_cell_length_a 7.1752(7)
_cell_length_b 10.3078(10)
_cell_length_c 12.3995(12)
_cell_measurement_reflns_used 18906
_cell_measurement_temperature 100(2)
_cell_measurement_theta_max 29.64
_cell_measurement_theta_min 2.22
_cell_volume 869.89(15)
_computing_cell_refinement 'APEX2 (Bruker, 2014)'
_computing_data_collection 'APEX2 (Bruker, 2014)'
_computing_data_reduction 'APEX2 (Bruker, 2014)'
_computing_molecular_graphics 'MERCURY (Macrae et al., 2008)'
_computing_publication_material 'SHELXL-2014/7 (Sheldrick, 2008)'
_computing_structure_refinement 'SHELXL-2014/7 (Sheldrick, 2008)'
_computing_structure_solution 'APEX2 (Bruker, 2014)'
_diffrn_ambient_temperature 100(2)
_diffrn_detector_area_resol_mean 8.3
_diffrn_measured_fraction_theta_full 0.997
_diffrn_measured_fraction_theta_max 0.994
_diffrn_measurement_device_type 'Bruker D8 Advance single crystal CCD'
_diffrn_measurement_method 'Sets of exposures each taken over 0.5\% \w rotation'
_diffrn_radiation_monochromator graphite
_diffrn_radiation_source 'fine-focus sealed tube'
_diffrn_radiation_type MoK\a
_diffrn_radiation_wavelength 0.71073
_diffrn_reflns_av_R_equivalents 0.0281
_diffrn_reflns_av_unetI/netI 0.0242
_diffrn_reflns_Laue_measured_fraction_full 0.997
_diffrn_reflns_Laue_measured_fraction_max 0.994
_diffrn_reflns_limit_h_max 9
_diffrn_reflns_limit_h_min -9
_diffrn_reflns_limit_k_max 14
_diffrn_reflns_limit_k_min -14
_diffrn_reflns_limit_l_max 17
_diffrn_reflns_limit_l_min -17
_diffrn_reflns_number 21096
_diffrn_reflns_point_group_measured_fraction_full 0.997
_diffrn_reflns_point_group_measured_fraction_max 0.994
_diffrn_reflns_theta_full 25.242
_diffrn_reflns_theta_max 29.652
_diffrn_reflns_theta_min 2.081
_exptl_absorpt_coefficient_mu 0.213
_exptl_absorpt_correction_T_max 1.000
_exptl_absorpt_correction_T_min 0.802
_exptl_absorpt_correction_type multi-scan
_exptl_absorpt_process_details 'SADABS (Bruker, 2014)'
_exptl_crystal_colour colourless
_exptl_crystal_density_diffrn 1.849
_exptl_crystal_density_method 'not measured'
_exptl_crystal_description plate
_exptl_crystal_F_000 482
_exptl_crystal_recrystallization_method 'Vapour diffusion'
_exptl_crystal_size_max 0.69
_exptl_crystal_size_mid 0.56
_exptl_crystal_size_min 0.09
_refine_diff_density_max 0.439
_refine_diff_density_min -0.278
_refine_diff_density_rms 0.050
_refine_ls_extinction_method none
_refine_ls_goodness_of_fit_ref 1.025
_refine_ls_hydrogen_treatment refall
_refine_ls_matrix_type full
_refine_ls_number_parameters 319
_refine_ls_number_reflns 4878
_refine_ls_number_restraints 0
_refine_ls_restrained_S_all 1.025
_refine_ls_R_factor_all 0.0506
_refine_ls_R_factor_gt 0.0365
_refine_ls_shift/su_max 0.000
_refine_ls_shift/su_mean 0.000
_refine_ls_structure_factor_coef Fsqd
_refine_ls_weighting_details 'w=1/[\s^2^(Fo^2^)+(0.0347P)^2^+0.4485P] where P=(Fo^2^+2Fc^2^)/3'
_refine_ls_weighting_scheme calc
_refine_ls_wR_factor_gt 0.0818
_refine_ls_wR_factor_ref 0.0884
_reflns_Friedel_coverage 0.000
_reflns_number_gt 3936
_reflns_number_total 4878
_reflns_threshold_expression 'I > 2\s(I)'
_cod_data_source_file c6ce01159d2.cif
_cod_data_source_block I
_cod_depositor_comments 'Adding full bibliography for 7225906--7225907.cif.'
_cod_database_code 7225906
_shelx_shelxl_version_number 2014/7
_shelx_space_group_comment
;
The symmetry employed for this shelxl refinement is uniquely defined
by the following loop, which should always be used as a source of
symmetry information in preference to the above space-group names.
They are only intended as comments.
;
_shelxl_version_number 2013-2

loop_
_space_group_symop_operation_xyz
'x, y, z'
'-x, -y, -z'

loop_
_atom_site_label
_atom_site_type_symbol
_atom_site_fract_x
_atom_site_fract_y
_atom_site_fract_z
_atom_site_U_iso_or_equiv
_atom_site_adp_type
_atom_site_occupancy
_atom_site_site_symmetry_order
_atom_site_calc_flag
_atom_site_refinement_flags_adp
N1 N 0.92967(15) 0.34004(10) 0.53002(8) 0.0151(2) Uani 1 1 d .
C2 C 0.92398(18) 0.22507(13) 0.58379(10) 0.0158(2) Uani 1 1 d .
H2 H 1.022(2) 0.1885(16) 0.6341(13) 0.019 Uiso 1 1 d U
N3 N 0.79782(15) 0.15486(10) 0.57514(8) 0.0151(2) Uani 1 1 d .
C4 C 0.65722(17) 0.21849(12) 0.50458(9) 0.0133(2) Uani 1 1 d .
C5 C 0.64437(17) 0.33707(12) 0.44320(9) 0.0138(2) Uani 1 1 d .
C6 C 0.79239(17) 0.39835(12) 0.45501(9) 0.0142(2) Uani 1 1 d .
N7 N 0.47846(15) 0.37354(10) 0.38085(8) 0.0149(2) Uani 1 1 d .
C8 C 0.39489(18) 0.27878(12) 0.40537(10) 0.0155(2) Uani 1 1 d .
H8 H 0.277(2) 0.2735(15) 0.3773(12) 0.017(4) Uiso 1 1 d .
N9 N 0.49609(15) 0.18179(10) 0.47996(8) 0.0144(2) Uani 1 1 d .
N10 N 0.80337(17) 0.50932(11) 0.39766(9) 0.0179(2) Uani 1 1 d .
H10 H 0.888(2) 0.5457(16) 0.4122(13) 0.018(4) Uiso 1 1 d .
H11 H 0.719(3) 0.5462(18) 0.3501(14) 0.027(4) Uiso 1 1 d .
C11 C 0.44133(18) 0.06534(12) 0.52697(10) 0.0155(2) Uani 1 1 d .
H12 H 0.304(2) 0.0816(15) 0.5151(12) 0.015(4) Uiso 1 1 d .
H13 H 0.462(2) 0.0566(15) 0.6020(12) 0.015(4) Uiso 1 1 d .
O1B O 0.88411(15) -0.09848(10) 0.67281(7) 0.0218(2) Uani 1 1 d .
H1B H 0.856(3) -0.019(2) 0.6381(16) 0.043(5) Uiso 1 1 d .
C1B C 1.11855(19) -0.11919(14) 0.80887(11) 0.0216(3) Uani 1 1 d .
C2B C 0.90224(18) -0.07704(12) 0.78151(10) 0.0166(2) Uani 1 1 d .
H21B H 0.851(2) 0.0156(15) 0.7978(12) 0.012(3) Uiso 1 1 d .
C3B C 0.7874(2) -0.15492(14) 0.84977(11) 0.0216(3) Uani 1 1 d .
F1B F 1.21006(13) -0.25185(9) 0.79837(7) 0.0328(2) Uani 1 1 d .
F2B F 1.14607(12) -0.08916(10) 0.90840(7) 0.0306(2) Uani 1 1 d .
F3B F 1.20967(13) -0.05116(11) 0.74004(8) 0.0361(2) Uani 1 1 d .
F4B F 0.59772(12) -0.10607(10) 0.82561(8) 0.0345(2) Uani 1 1 d .
F5B F 0.80150(14) -0.14299(10) 0.95494(7) 0.0333(2) Uani 1 1 d .
F6B F 0.84499(14) -0.28752(8) 0.83102(7) 0.0333(2) Uani 1 1 d .
O1C O 0.42937(14) 0.60850(9) 0.26997(7) 0.01872(19) Uani 1 1 d .
H1C H 0.429(3) 0.533(2) 0.3053(18) 0.053(6) Uiso 1 1 d .
C1C C 0.52762(19) 0.68188(13) 0.10009(11) 0.0209(3) Uani 1 1 d .
C2C C 0.41571(18) 0.59465(12) 0.15970(10) 0.0165(2) Uani 1 1 d .
H2C H 0.474(2) 0.5026(16) 0.1374(12) 0.016(4) Uiso 1 1 d .
C3C C 0.20044(19) 0.63477(13) 0.12935(10) 0.0195(3) Uani 1 1 d .
F1C F 0.46448(13) 0.81166(8) 0.12750(7) 0.0292(2) Uani 1 1 d .
F2C F 0.51487(13) 0.68097(9) -0.00677(7) 0.0308(2) Uani 1 1 d .
F3C F 0.71692(12) 0.63329(9) 0.12393(8) 0.0323(2) Uani 1 1 d .
F4C F 0.11022(13) 0.56288(9) 0.19347(7) 0.0309(2) Uani 1 1 d .
F5C F 0.17920(13) 0.60916(9) 0.02749(7) 0.0312(2) Uani 1 1 d .
F6C F 0.10425(12) 0.76684(8) 0.14274(7) 0.02459(18) Uani 1 1 d .

loop_
_atom_site_aniso_label
_atom_site_aniso_U_11
_atom_site_aniso_U_22
_atom_site_aniso_U_33
_atom_site_aniso_U_23
_atom_site_aniso_U_13
_atom_site_aniso_U_12
N1 0.0147(5) 0.0171(5) 0.0160(5) -0.0004(4) -0.0009(4) -0.0085(4)
C2 0.0140(5) 0.0169(6) 0.0165(5) -0.0001(4) -0.0003(4) -0.0050(5)
N3 0.0145(5) 0.0142(5) 0.0171(5) -0.0002(4) -0.0006(4) -0.0054(4)
C4 0.0141(5) 0.0124(5) 0.0148(5) -0.0024(4) 0.0015(4) -0.0058(4)
C5 0.0148(5) 0.0135(5) 0.0138(5) -0.0009(4) -0.0007(4) -0.0055(4)
C6 0.0160(5) 0.0151(5) 0.0132(5) -0.0020(4) 0.0018(4) -0.0075(4)
N7 0.0156(5) 0.0145(5) 0.0160(5) -0.0007(4) -0.0021(4) -0.0065(4)
C8 0.0149(5) 0.0147(5) 0.0180(6) -0.0014(4) -0.0012(4) -0.0056(5)
N9 0.0147(5) 0.0116(4) 0.0184(5) -0.0003(4) -0.0011(4) -0.0065(4)
N10 0.0212(5) 0.0189(5) 0.0184(5) 0.0041(4) -0.0049(4) -0.0137(5)
C11 0.0155(6) 0.0129(5) 0.0203(6) -0.0010(4) 0.0021(4) -0.0077(5)
O1B 0.0318(5) 0.0175(4) 0.0181(4) 0.0028(3) -0.0074(4) -0.0105(4)
C1B 0.0181(6) 0.0257(7) 0.0195(6) 0.0018(5) -0.0014(5) -0.0048(5)
C2B 0.0176(6) 0.0136(5) 0.0186(6) -0.0005(4) -0.0027(4) -0.0047(5)
C3B 0.0230(6) 0.0205(6) 0.0233(6) 0.0007(5) -0.0027(5) -0.0096(5)
F1B 0.0266(4) 0.0301(5) 0.0301(5) -0.0010(4) -0.0006(4) 0.0078(4)
F2B 0.0260(4) 0.0426(5) 0.0246(4) -0.0041(4) -0.0081(3) -0.0115(4)
F3B 0.0224(4) 0.0526(6) 0.0356(5) 0.0143(4) -0.0017(4) -0.0175(4)
F4B 0.0205(4) 0.0382(5) 0.0482(6) 0.0052(4) -0.0043(4) -0.0150(4)
F5B 0.0395(5) 0.0471(6) 0.0207(4) -0.0011(4) 0.0034(4) -0.0246(4)
F6B 0.0481(6) 0.0176(4) 0.0366(5) 0.0032(3) 0.0005(4) -0.0148(4)
O1C 0.0247(5) 0.0171(4) 0.0161(4) 0.0020(3) -0.0043(3) -0.0090(4)
C1C 0.0207(6) 0.0193(6) 0.0218(6) 0.0001(5) 0.0007(5) -0.0053(5)
C2C 0.0190(6) 0.0128(5) 0.0175(6) -0.0003(4) -0.0027(4) -0.0044(5)
C3C 0.0223(6) 0.0151(6) 0.0219(6) 0.0006(5) -0.0054(5) -0.0065(5)
F1C 0.0326(5) 0.0176(4) 0.0399(5) -0.0025(3) 0.0090(4) -0.0127(3)
F2C 0.0370(5) 0.0354(5) 0.0193(4) 0.0035(3) 0.0032(3) -0.0117(4)
F3C 0.0177(4) 0.0375(5) 0.0405(5) 0.0048(4) -0.0008(3) -0.0078(4)
F4C 0.0273(4) 0.0291(4) 0.0417(5) 0.0086(4) -0.0066(4) -0.0177(4)
F5C 0.0341(5) 0.0323(5) 0.0265(4) -0.0060(3) -0.0137(4) -0.0067(4)
F6C 0.0212(4) 0.0168(4) 0.0336(4) -0.0009(3) -0.0055(3) -0.0022(3)

loop_
_atom_type_symbol
_atom_type_description
_atom_type_scat_dispersion_real
_atom_type_scat_dispersion_imag
_atom_type_scat_source
C C 0.0033 0.0016 'International Tables Vol C Tables 4.2.6.8 and 6.1.1.4'
H H 0.0000 0.0000 'International Tables Vol C Tables 4.2.6.8 and 6.1.1.4'
N N 0.0061 0.0033 'International Tables Vol C Tables 4.2.6.8 and 6.1.1.4'
O O 0.0106 0.0060 'International Tables Vol C Tables 4.2.6.8 and 6.1.1.4'
F F 0.0171 0.0103 'International Tables Vol C Tables 4.2.6.8 and 6.1.1.4'

loop_
_geom_angle_atom_site_label_1
_geom_angle_atom_site_label_2
_geom_angle_atom_site_label_3
_geom_angle
_geom_angle_site_symmetry_1
_geom_angle_site_symmetry_3
C2 N1 C6 118.86(10) . .
N3 C2 N1 128.86(11) . .
N3 C2 H2 115.5(9) . .
N1 C2 H2 115.7(10) . .
C2 N3 C4 111.13(10) . .
N3 C4 N9 127.79(10) . .
N3 C4 C5 126.40(11) . .
N9 C4 C5 105.80(10) . .
C4 C5 N7 110.31(10) . .
C4 C5 C6 117.31(11) . .
N7 C5 C6 132.38(11) . .
N10 C6 N1 118.94(11) . .
N10 C6 C5 123.80(11) . .
N1 C6 C5 117.25(10) . .
C8 N7 C5 104.61(10) . .
N7 C8 N9 112.99(11) . .
N7 C8 H8 126.5(9) . .
N9 C8 H8 120.5(9) . .
C8 N9 C4 106.30(10) . .
C8 N9 C11 127.16(10) . .
C4 N9 C11 126.50(10) . .
C6 N10 H10 119.6(11) . .
C6 N10 H11 119.6(12) . .
H10 N10 H11 120.6(16) . .
N9 C11 C11 110.57(12) . 2_656
N9 C11 H12 108.3(9) . .
C11 C11 H12 108.7(9) 2_656 .
N9 C11 H13 109.7(9) . .
C11 C11 H13 110.4(9) 2_656 .
H12 C11 H13 109.1(13) . .
C2B O1B H1B 107.2(13) . .
F2B C1B F1B 107.88(11) . .
F2B C1B F3B 107.51(11) . .
F1B C1B F3B 106.79(11) . .
F2B C1B C2B 112.52(11) . .
F1B C1B C2B 113.15(11) . .
F3B C1B C2B 108.70(10) . .
O1B C2B C3B 108.41(10) . .
O1B C2B C1B 109.65(11) . .
C3B C2B C1B 113.17(11) . .
O1B C2B H21B 112.7(9) . .
C3B C2B H21B 107.3(9) . .
C1B C2B H21B 105.7(9) . .
F5B C3B F6B 107.82(11) . .
F5B C3B F4B 107.88(11) . .
F6B C3B F4B 106.76(11) . .
F5B C3B C2B 112.29(11) . .
F6B C3B C2B 112.47(11) . .
F4B C3B C2B 109.37(11) . .
C2C O1C H1C 109.6(14) . .
F1C C1C F2C 107.64(11) . .
F1C C1C F3C 107.10(11) . .
F2C C1C F3C 107.76(11) . .
F1C C1C C2C 112.66(11) . .
F2C C1C C2C 111.88(11) . .
F3C C1C C2C 109.57(11) . .
O1C C2C C1C 107.25(10) . .
O1C C2C C3C 109.96(10) . .
C1C C2C C3C 113.29(10) . .
O1C C2C H2C 113.7(9) . .
C1C C2C H2C 107.1(9) . .
C3C C2C H2C 105.7(9) . .
F5C C3C F4C 107.98(11) . .
F5C C3C F6C 107.62(10) . .
F4C C3C F6C 106.81(11) . .
F5C C3C C2C 112.32(11) . .
F4C C3C C2C 108.85(10) . .
F6C C3C C2C 113.00(10) . .

loop_
_geom_bond_atom_site_label_1
_geom_bond_atom_site_label_2
_geom_bond_distance
_geom_bond_site_symmetry_2
N1 C2 1.3360(15) .
N1 C6 1.3576(15) .
C2 N3 1.3339(16) .
C2 H2 0.935(16) .
N3 C4 1.3461(15) .
C4 N9 1.3745(15) .
C4 C5 1.3813(16) .
C5 N7 1.3873(15) .
C5 C6 1.4105(16) .
C6 N10 1.3324(15) .
N7 C8 1.3110(15) .
C8 N9 1.3715(15) .
C8 H8 0.948(15) .
N9 C11 1.4577(15) .
N10 H10 0.840(17) .
N10 H11 0.850(18) .
C11 C11 1.524(2) 2_656
C11 H12 0.965(15) .
C11 H13 0.944(15) .
O1B C2B 1.3966(15) .
O1B H1B 0.87(2) .
C1B F2B 1.3274(15) .
C1B F1B 1.3319(16) .
C1B F3B 1.3464(16) .
C1B C2B 1.5240(18) .
C2B C3B 1.5198(18) .
C2B H21B 0.942(15) .
C3B F5B 1.3282(16) .
C3B F6B 1.3309(16) .
C3B F4B 1.3369(16) .
O1C C2C 1.3938(15) .
O1C H1C 0.87(2) .
C1C F1C 1.3320(15) .
C1C F2C 1.3329(16) .
C1C F3C 1.3336(15) .
C1C C2C 1.5223(18) .
C2C C3C 1.5278(18) .
C2C H2C 0.962(15) .
C3C F5C 1.3301(15) .
C3C F4C 1.3355(15) .
C3C F6C 1.3380(15) .

loop_
_geom_hbond_atom_site_label_D
_geom_hbond_atom_site_label_H
_geom_hbond_atom_site_label_A
_geom_hbond_distance_DH
_geom_hbond_distance_HA
_geom_hbond_distance_DA
_geom_hbond_angle_DHA
_geom_hbond_site_symmetry_A
N10 H10 N1 0.840(17) 2.177(17) 3.0078(15) 170.0(15) 2_766
N10 H11 O1C 0.850(18) 2.233(18) 3.0382(15) 158.1(16) .
O1B H1B N3 0.87(2) 1.84(2) 2.7124(14) 175.5(19) .
O1C H1C N7 0.87(2) 1.79(2) 2.6456(14) 169(2) .

loop_
_geom_torsion_atom_site_label_1
_geom_torsion_atom_site_label_2
_geom_torsion_atom_site_label_3
_geom_torsion_atom_site_label_4
_geom_torsion
_geom_torsion_site_symmetry_4
C6 N1 C2 N3 -0.1(2) .
N1 C2 N3 C4 -3.16(18) .
C2 N3 C4 N9 -175.50(12) .
C2 N3 C4 C5 3.12(17) .
N3 C4 C5 N7 -179.15(11) .
N9 C4 C5 N7 -0.28(13) .
N3 C4 C5 C6 0.00(18) .
N9 C4 C5 C6 178.86(10) .
C2 N1 C6 N10 -176.82(11) .
C2 N1 C6 C5 3.59(16) .
C4 C5 C6 N10 176.95(12) .
N7 C5 C6 N10 -4.1(2) .
C4 C5 C6 N1 -3.49(17) .
N7 C5 C6 N1 175.43(12) .
C4 C5 N7 C8 0.28(13) .
C6 C5 N7 C8 -178.70(13) .
C5 N7 C8 N9 -0.17(14) .
N7 C8 N9 C4 0.00(14) .
N7 C8 N9 C11 178.08(11) .
N3 C4 N9 C8 179.02(12) .
C5 C4 N9 C8 0.17(13) .
N3 C4 N9 C11 0.92(19) .
C5 C4 N9 C11 -177.93(11) .
C8 N9 C11 C11 101.44(16) 2_656
C4 N9 C11 C11 -80.84(17) 2_656
F2B C1B C2B O1B 173.99(10) .
F1B C1B C2B O1B -63.41(14) .
F3B C1B C2B O1B 55.04(14) .
F2B C1B C2B C3B -64.84(15) .
F1B C1B C2B C3B 57.76(15) .
F3B C1B C2B C3B 176.21(11) .
O1B C2B C3B F5B 178.25(10) .
C1B C2B C3B F5B 56.38(15) .
O1B C2B C3B F6B 56.41(14) .
C1B C2B C3B F6B -65.45(15) .
O1B C2B C3B F4B -62.03(14) .
C1B C2B C3B F4B 176.11(11) .
F1C C1C C2C O1C -55.39(14) .
F2C C1C C2C O1C -176.83(10) .
F3C C1C C2C O1C 63.73(13) .
F1C C1C C2C C3C 66.13(14) .
F2C C1C C2C C3C -55.31(15) .
F3C C1C C2C C3C -174.75(10) .
O1C C2C C3C F5C -173.09(10) .
C1C C2C C3C F5C 66.92(14) .
O1C C2C C3C F4C -53.57(13) .
C1C C2C C3C F4C -173.56(10) .
O1C C2C C3C F6C 64.92(13) .
C1C C2C C3C F6C -55.07(15) .
